data_7700101
loop_
_publ_author_name
'Zaiter, Samantha'
'Kirk, Charlotte'
'Taylor, Matthew'
'Klein, Y. Maximilian'
'Housecroft, Catherine E.'
'Sciortino, Natasha F.'
'Clements, John E.'
'Cooper, Richard I.'
'Kepert, Cameron J.'
'Neville, Suzanne M.'

_publ_section_title
;
 Heteroatom substitution effects in spin crossover dinuclear complexes.
;
_journal_issue 21
_journal_name_full 'Dalton transactions (Cambridge, England : 2003)'
_journal_page_first 7337
_journal_page_last 7343
_journal_paper_doi 10.1039/c8dt05010d
_journal_volume 48
_journal_year 2019
_chemical_formula_moiety 'C39 H30 Fe2 N24 O5 Se4, C7 H6 N4 O, C H4 O, '
_chemical_formula_sum 'C47 H40 Fe2 N28 O7 Se4'
_chemical_formula_weight 1536.61
_chemical_name_common 'fur-Se 250 K'
_chemical_name_systematic '[Fe2(NCSe)4(furtrz)5].furtrz.MeOH'
_space_group_crystal_system triclinic
_space_group_IT_number 2
_space_group_name_Hall '-P 1'
_space_group_name_H-M_alt 'P -1'
_symmetry_space_group_name_Hall '-P 1'
_symmetry_space_group_name_H-M 'P -1'
_atom_sites_solution_hydrogens geom
_audit_creation_method SHELXL-2018/3
_audit_update_record
;
2019-03-06 deposited with the CCDC.    2019-03-11 downloaded from the CCDC.
;
_cell_angle_alpha 82.769(4)
_cell_angle_beta 75.162(4)
_cell_angle_gamma 76.841(4)
_cell_formula_units_Z 2
_cell_length_a 11.8072(6)
_cell_length_b 13.7471(7)
_cell_length_c 20.5258(10)
_cell_measurement_reflns_used 10005
_cell_measurement_temperature 250(2)
_cell_measurement_theta_max 26.4
_cell_measurement_theta_min 2.4
_cell_volume 3127.9(3)
_computing_cell_refinement
;
CrysAlisPro, Agilent Technologies,
Version 1.171.36.28 (release 01-02-2013 CrysAlis171 .NET)
(compiled Feb  1 2013,16:14:44)
;
_computing_data_collection
;
CrysAlisPro, Agilent Technologies,
Version 1.171.36.28 (release 01-02-2013 CrysAlis171 .NET)
(compiled Feb  1 2013,16:14:44)
;
_computing_data_reduction
;
CrysAlisPro, Agilent Technologies,
Version 1.171.36.28 (release 01-02-2013 CrysAlis171 .NET)
(compiled Feb  1 2013,16:14:44)
;
_computing_molecular_graphics POV-RAY
_computing_structure_refinement SHELXL-2018/3
_computing_structure_solution SHELXT
_diffrn_ambient_temperature 250(2)
_diffrn_measured_fraction_theta_full 0.998
_diffrn_measured_fraction_theta_max 0.849
_diffrn_measurement_device_type mirror
_diffrn_measurement_method '\w scans'
_diffrn_radiation_type MoK\a
_diffrn_radiation_wavelength 0.71073
_diffrn_reflns_av_R_equivalents 0.0602
_diffrn_reflns_av_unetI/netI 0.1145
_diffrn_reflns_Laue_measured_fraction_full 0.998
_diffrn_reflns_Laue_measured_fraction_max 0.849
_diffrn_reflns_limit_h_max 15
_diffrn_reflns_limit_h_min -15
_diffrn_reflns_limit_k_max 18
_diffrn_reflns_limit_k_min -18
_diffrn_reflns_limit_l_max 28
_diffrn_reflns_limit_l_min -27
_diffrn_reflns_number 32180
_diffrn_reflns_point_group_measured_fraction_full 0.998
_diffrn_reflns_point_group_measured_fraction_max 0.849
_diffrn_reflns_theta_full 25.242
_diffrn_reflns_theta_max 29.577
_diffrn_reflns_theta_min 2.916
_diffrn_source 'SuperNova (Mo) X-ray Source'
_exptl_absorpt_coefficient_mu 2.862
_exptl_absorpt_correction_T_max 0.673
_exptl_absorpt_correction_T_min 0.481
_exptl_absorpt_correction_type multi-scan
_exptl_absorpt_process_details
;
CrysAlisPro, Agilent Technologies,
Version 1.171.36.28 (release 01-02-2013 CrysAlis171 .NET)
(compiled Feb  1 2013,16:14:44)
Empirical absorption correction using spherical harmonics,
 implemented in SCALE3 ABSPACK scaling algorithm.
;
_exptl_crystal_colour yellow
_exptl_crystal_density_diffrn 1.632
_exptl_crystal_description block
_exptl_crystal_F_000 1524
_exptl_crystal_size_max 0.300
_exptl_crystal_size_mid 0.300
_exptl_crystal_size_min 0.150
_platon_squeeze_details
;
TITL ns06_1_250_00 in P-1
CELL   11.8072   13.7471   20.5258     82.77     75.16     76.84
SPGR P-1
# Solvent Accessible Volume =       238
# Electrons Found in S.A.V. =        66
# Note: Atoms in Void are Labelled as Cxxx and Qxxx for all Others
C101 0.793 0.666 0.125 !       2.51 eA-3
Q102 0.406 0.114 0.033 !       2.29 eA-3
C103 0.016 0.466 0.000 !       2.22 eA-3
C104 0.078 0.416-0.004 !       2.09 eA-3
C105 0.969 0.539 0.048 !       2.03 eA-3
C106 0.025 0.466 0.036 !       1.96 eA-3
C107 0.045 0.402 0.017 !       1.89 eA-3
C108 0.879 0.593 0.099 !       1.76 eA-3
C109 0.038 0.492 0.012 !       1.74 eA-3
C110 0.919 0.524 0.065 !       1.73 eA-3
C111 0.808 0.635 0.061 !       1.67 eA-3
Q112 0.996 0.699 0.211 !       1.66 eA-3
C113 0.843 0.569 0.057 !       1.47 eA-3
C114 0.957 0.473 0.048 !       1.44 eA-3
Q115 0.707 0.661 0.128 !       1.43 eA-3
C116 0.940 0.437 0.015 !       1.40 eA-3
Q117 0.878 0.667 0.061 !       1.34 eA-3
Q118 0.704 0.414 0.201 !       1.29 eA-3
C119 0.110 0.360 0.032 !       1.28 eA-3
Q120 0.707 0.300 0.217 !       1.23 eA-3
C121 0.922 0.624 0.107 !       1.22 eA-3
C122 0.865 0.487 0.003 !       1.21 eA-3
Q123 0.659 0.477 0.192 !       1.17 eA-3
C124 0.862 0.502 0.046 !       1.17 eA-3
C125 0.056 0.560 0.026 !       1.16 eA-3
Q126 0.034 0.612 0.025 !       1.16 eA-3
Q127 0.847 0.435 0.060 !       1.15 eA-3
C128 0.889 0.560 0.139 !       1.14 eA-3
Q129 0.722 0.735 0.117 !       1.12 eA-3
C130 0.858 0.621 0.146 !       1.10 eA-3
Q131 0.980 0.562 0.124 !       1.10 eA-3
Q132 0.768 0.411 0.188 !       1.09 eA-3
C133 0.808 0.539 0.020 !       1.08 eA-3
Q134 0.500 1.000 0.500 !       1.08 eA-3
Q135 0.787 0.768 0.137 !       1.07 eA-3
Q136 0.984 0.416 0.096 !       1.07 eA-3
Q137 0.502 0.938 0.201 !       1.03 eA-3
Q138 0.379 0.161 0.058 !       1.02 eA-3
Q139 0.545 0.466 0.454 !       0.99 eA-3
Q140 0.549 0.375 0.028 !       0.99 eA-3
Q141 0.076 0.455 0.075 !       0.98 eA-3
Q142 0.077 0.319 0.016 !       0.98 eA-3
Q143 0.591 0.052 0.448 !       0.98 eA-3
Q144 0.628 0.325 0.430 !       0.95 eA-3
C145 0.813 0.476 0.013 !       0.95 eA-3
Q146 0.250 0.124 0.082 !       0.95 eA-3
Q147 0.329 0.469 0.301 !       0.94 eA-3
Q148 0.688 0.324 0.174 !       0.94 eA-3
Q149 0.732 0.718 0.060 !       0.93 eA-3
Q150 0.831 0.875 0.018 !       0.93 eA-3
Q151 0.966 0.664 0.026 !       0.93 eA-3
Q152 0.280 0.046-0.003 !       0.92 eA-3
Q153 0.721 0.657 0.048 !       0.92 eA-3
Q154 0.059 0.436 0.156 !       0.92 eA-3
Q155 0.905 0.954 0.143 !       0.91 eA-3
Q156 0.111 0.490 0.110 !       0.91 eA-3
Q157 0.186 0.499 0.035 !       0.91 eA-3
Q158 0.096 0.841 0.422 !       0.90 eA-3
Q159 0.160 0.796 0.388 !       0.90 eA-3
Q160 0.267 0.450 0.001 !       0.90 eA-3
Q161 0.705 0.801 0.078 !       0.89 eA-3
Q162 0.921 0.700 0.081 !       0.89 eA-3
Q163 0.876 0.235 0.217 !       0.89 eA-3
Q164 0.783 0.650 0.181 !       0.89 eA-3
Q165 0.018 0.067 0.077 !       0.88 eA-3
Q166 0.269 0.199 0.096 !       0.88 eA-3
Q167 0.955 0.201 0.127 !       0.88 eA-3
Q168 0.220 0.115 0.050 !       0.88 eA-3
Q169 0.893 0.315 0.029 !       0.88 eA-3
Q170 0.737 0.595 0.124 !       0.86 eA-3
Q171 0.645 0.097 0.486 !       0.86 eA-3
Q172 0.426 0.064 0.375 !       0.86 eA-3
Q173 0.202 0.560 0.420 !       0.86 eA-3
Q174 0.825 0.577 0.186 !       0.86 eA-3
Q175 0.137 0.576 0.032 !       0.85 eA-3
Q176 0.933 0.355 0.158 !       0.85 eA-3
Q177 0.723 0.201 0.420 !       0.85 eA-3
Q178 0.784 0.531 0.120 !       0.85 eA-3
Q179 0.824 0.969 0.124 !       0.84 eA-3
Q180 0.096 0.017 0.061 !       0.84 eA-3
Q181 0.065 0.267 0.002 !       0.84 eA-3
Q182 0.437 0.156 0.471 !       0.84 eA-3
Q183 0.749 0.970 0.111 !       0.84 eA-3
Q184 0.719 0.624 0.173 !       0.84 eA-3
Q185 0.199 0.483 0.111 !       0.83 eA-3
Q186 0.342 0.486 0.232 !       0.83 eA-3
Q187 0.313 0.442 0.401 !       0.83 eA-3
Q188 0.170 0.319 0.000 !       0.83 eA-3
Q189 0.685 0.146 0.035 !       0.83 eA-3
Q190 0.376 0.261 0.394 !       0.82 eA-3
Q191 1.004 0.686 0.061 !       0.82 eA-3
Q192 0.857 0.030 0.045 !       0.82 eA-3
Q193 0.056 0.519 0.315 !       0.82 eA-3
Q194 0.734 0.730 0.437 !       0.82 eA-3
Q195 0.188 0.578 0.015 !       0.82 eA-3
Q196 0.860 0.079 0.453 !       0.82 eA-3
Q197 0.109 0.142 0.421 !       0.81 eA-3
Q198 0.718 0.782 0.127 !       0.81 eA-3
Q199 0.751 0.279 0.092 !       0.81 eA-3
;
_refine_diff_density_max 1.510
_refine_diff_density_min -0.916
_refine_diff_density_rms 0.099
_refine_ls_extinction_method none
_refine_ls_goodness_of_fit_ref 0.840
_refine_ls_hydrogen_treatment constr
_refine_ls_matrix_type full
_refine_ls_number_parameters 775
_refine_ls_number_reflns 14907
_refine_ls_number_restraints 12
_refine_ls_restrained_S_all 0.840
_refine_ls_R_factor_all 0.1445
_refine_ls_R_factor_gt 0.0661
_refine_ls_shift/su_max 0.000
_refine_ls_shift/su_mean 0.000
_refine_ls_structure_factor_coef Fsqd
_refine_ls_weighting_details 'w=1/[\s^2^(Fo^2^)+(0.1164P)^2^+1.4979P] where P=(Fo^2^+2Fc^2^)/3'
_refine_ls_weighting_scheme calc
_refine_ls_wR_factor_gt 0.1635
_refine_ls_wR_factor_ref 0.2074
_reflns_Friedel_coverage 0.000
_reflns_number_gt 7416
_reflns_number_total 14907
_reflns_threshold_expression 'I > 2\s(I)'
_cod_data_source_file c8dt05010d2.cif
_cod_data_source_block 1884824
_cod_database_code 7700101
_shelx_shelxl_version_number 2018/3
_shelx_space_group_comment
;
The symmetry employed for this shelxl refinement is uniquely defined
by the following loop, which should always be used as a source of
symmetry information in preference to the above space-group names.
They are only intended as comments.
;
_shelx_estimated_absorpt_t_min 0.481
_shelx_estimated_absorpt_t_max 0.673
_platon_squeeze_void_probe_radius 1.20

loop_
_space_group_symop_operation_xyz
'x, y, z'
'-x, -y, -z'

loop_
_atom_site_label
_atom_site_type_symbol
_atom_site_fract_x
_atom_site_fract_y
_atom_site_fract_z
_atom_site_U_iso_or_equiv
_atom_site_adp_type
_atom_site_occupancy
_atom_site_site_symmetry_order
_atom_site_calc_flag
_atom_site_refinement_flags_posn
_atom_site_refinement_flags_adp
Fe1 Fe 0.53719(6) 0.76766(5) 0.35013(4) 0.02880(19) Uani 1 1 d . .
Fe2 Fe 0.36410(7) 0.84613(5) 0.20306(4) 0.03115(19) Uani 1 1 d . .
Se1 Se 0.35233(6) 0.61356(6) 0.57795(3) 0.0583(2) Uani 1 1 d . .
Se4 Se -0.03919(6) 0.76622(7) 0.24106(4) 0.0694(2) Uani 1 1 d . .
Se3 Se 0.31297(9) 1.14351(6) 0.03755(4) 0.0735(3) Uani 1 1 d . .
Se2 Se 0.66446(9) 1.05313(6) 0.42086(5) 0.0824(3) Uani 1 1 d . .
N17 N 0.7084(4) 0.6601(3) 0.3380(2) 0.0337(10) Uani 1 1 d . .
N6 N 0.4012(4) 0.7012(3) 0.2536(2) 0.0340(10) Uani 1 1 d . .
N10 N 0.3078(4) 0.9060(3) 0.3015(2) 0.0337(10) Uani 1 1 d . .
C12 C 0.3029(5) 0.9325(4) 0.4041(3) 0.0361(13) Uani 1 1 d . .
H12 H 0.322251 0.928646 0.446132 0.043 Uiso 1 1 calc R U
N9 N 0.3655(4) 0.8800(3) 0.3537(2) 0.0340(10) Uani 1 1 d . .
N5 N 0.4606(4) 0.6689(3) 0.3042(2) 0.0318(10) Uani 1 1 d . .
N7 N 0.4054(4) 0.5420(3) 0.2766(2) 0.0354(11) Uani 1 1 d . .
N18 N 0.7435(4) 0.5809(4) 0.2975(3) 0.0450(12) Uani 1 1 d . .
N21 N 0.4295(4) 0.7775(4) 0.1093(3) 0.0439(12) Uani 1 1 d . .
O4 O 1.1770(4) 0.4818(3) 0.4373(3) 0.0589(12) Uani 1 1 d . .
C28 C 1.0246(5) 0.4532(5) 0.3878(3) 0.0468(15) Uani 1 1 d . .
H28 H 0.994614 0.408175 0.369161 0.056 Uiso 1 1 calc R U
N19 N 0.8720(4) 0.5698(3) 0.3592(2) 0.0370(11) Uani 1 1 d . .
N1 N 0.4660(4) 0.7031(4) 0.4468(2) 0.0429(11) Uani 1 1 d . .
N15 N 0.6895(4) 0.9455(4) 0.1719(3) 0.0417(12) Uani 1 1 d . .
N14 N 0.5413(4) 0.8682(3) 0.1980(2) 0.0388(11) Uani 1 1 d . .
C1 C 0.4233(5) 0.6689(4) 0.4979(3) 0.0394(13) Uani 1 1 d . .
N13 N 0.5969(4) 0.8522(3) 0.2515(2) 0.0354(10) Uani 1 1 d . .
C26 C 0.7873(5) 0.6521(4) 0.3736(3) 0.0377(13) Uani 1 1 d . .
H26 H 0.785061 0.697474 0.404737 0.045 Uiso 1 1 calc R U
N20 N 0.9712(4) 0.5448(4) 0.3881(3) 0.0459(12) Uani 1 1 d . .
N12 N 0.1136(4) 1.0654(4) 0.4206(3) 0.0476(13) Uani 1 1 d . .
C3 C 0.3232(5) 1.0482(4) 0.1046(3) 0.0393(13) Uani 1 1 d . .
O1 O 0.3662(5) 0.2630(3) 0.2398(3) 0.0791(17) Uani 1 1 d . .
N8 N 0.3843(5) 0.4500(3) 0.2650(3) 0.0462(13) Uani 1 1 d . .
N2 N 0.6069(5) 0.8685(4) 0.3923(3) 0.0451(12) Uani 1 1 d . .
C5 C 0.4626(5) 0.5735(4) 0.3175(3) 0.0385(13) Uani 1 1 d . .
H5 H 0.497917 0.532588 0.350290 0.046 Uiso 1 1 calc R U
N11 N 0.2063(4) 0.9930(3) 0.3873(2) 0.0391(11) Uani 1 1 d . .
N4 N 0.1894(5) 0.8289(4) 0.2110(3) 0.0512(13) Uani 1 1 d . .
N27 N 0.8213(5) 0.5619(4) -0.1592(3) 0.0608(15) Uani 1 1 d . .
N28 N 0.9007(5) 0.6151(5) -0.2046(3) 0.0625(16) Uani 1 1 d . .
N16 N 0.7691(5) 1.0097(4) 0.1409(3) 0.0519(13) Uani 1 1 d . .
O2 O -0.0650(4) 1.2054(4) 0.4933(2) 0.0645(14) Uani 1 1 d . .
C19 C 0.6834(5) 0.9016(4) 0.2341(3) 0.0407(13) Uani 1 1 d . .
H19 H 0.734343 0.905827 0.261647 0.049 Uiso 1 1 calc R U
O6 O 1.0335(5) 0.7405(4) -0.2920(3) 0.0697(14) Uani 1 1 d . .
C7 C 0.4369(5) 0.3745(4) 0.2951(3) 0.0463(15) Uani 1 1 d . .
H7 H 0.481864 0.382656 0.325041 0.056 Uiso 1 1 calc R U
C6 C 0.3691(5) 0.6232(4) 0.2383(3) 0.0389(13) Uani 1 1 d . .
H6 H 0.326608 0.624431 0.205135 0.047 Uiso 1 1 calc R U
N22 N 0.5131(5) 0.6912(4) 0.0990(3) 0.0581(15) Uani 1 1 d . .
C21 C 0.7921(6) 1.0156(5) 0.0768(4) 0.0531(16) Uani 1 1 d . .
H21 H 0.760518 0.975636 0.054951 0.064 Uiso 1 1 calc R U
N3 N 0.3280(5) 0.9880(4) 0.1479(3) 0.0521(13) Uani 1 1 d . .
C4 C 0.1000(6) 0.8046(4) 0.2221(3) 0.0437(14) Uani 1 1 d . .
C13 C 0.2128(5) 0.9740(4) 0.3235(3) 0.0399(13) Uani 1 1 d . .
H13 H 0.156659 1.005356 0.298245 0.048 Uiso 1 1 calc R U
C17 C -0.1330(6) 1.2676(5) 0.5417(4) 0.067(2) Uani 1 1 d . .
H17 H -0.199270 1.317799 0.535894 0.080 Uiso 1 1 calc R U
C20 C 0.5985(5) 0.9238(4) 0.1504(3) 0.0418(14) Uani 1 1 d . .
H20 H 0.579975 0.945328 0.108370 0.050 Uiso 1 1 calc R U
C27 C 0.8429(5) 0.5279(5) 0.3105(3) 0.0484(16) Uani 1 1 d . .
H27 H 0.887684 0.469654 0.289522 0.058 Uiso 1 1 calc R U
C29 C 1.1275(5) 0.4160(5) 0.4144(3) 0.0461(15) Uani 1 1 d . .
C2 C 0.6292(5) 0.9399(5) 0.4055(3) 0.0446(14) Uani 1 1 d . .
O3 O 0.9095(5) 1.1414(5) 0.0649(3) 0.0872(17) Uani 1 1 d . .
N23 N 0.4239(5) 0.7290(5) 0.0161(3) 0.0578(15) Uani 1 1 d . .
C15 C 0.0210(5) 1.1459(4) 0.5213(3) 0.0427(14) Uani 1 1 d . .
N26 N 0.7457(6) 0.4319(5) -0.1125(4) 0.0737(19) Uani 1 1 d . .
C8 C 0.4278(6) 0.2749(4) 0.2835(4) 0.0487(16) Uani 1 1 d . .
N24 N 0.3840(6) 0.7342(5) -0.0462(3) 0.0708(18) Uani 1 1 d . .
C31 C 1.1910(6) 0.3219(5) 0.4210(4) 0.0579(18) Uani 1 1 d . .
H31 H 1.176489 0.263823 0.407630 0.069 Uiso 1 1 calc R U
C22 C 0.8645(6) 1.0812(6) 0.0374(4) 0.0612(19) Uani 1 1 d . .
C35 C 0.3858(6) 0.6512(5) -0.0623(4) 0.0598(19) Uani 1 1 d . .
H35 H 0.410879 0.593172 -0.035829 0.072 Uiso 1 1 calc R U
C34 C 0.3796(6) 0.8004(6) 0.0588(4) 0.0621(19) Uani 1 1 d . .
H34 H 0.321342 0.858078 0.053355 0.075 Uiso 1 1 calc R U
C14 C 0.1091(5) 1.0732(4) 0.4821(3) 0.0424(14) Uani 1 1 d . .
H14 H 0.165763 1.029409 0.502549 0.051 Uiso 1 1 calc R U
O5 O 0.3535(6) 0.5476(5) -0.1368(3) 0.0942(19) Uani 1 1 d . .
C43 C 0.9703(7) 0.7673(6) -0.2294(4) 0.067(2) Uani 1 1 d . .
C42 C 0.9015(7) 0.7013(6) -0.1870(4) 0.068(2) Uani 1 1 d . .
H42 H 0.854977 0.721367 -0.144518 0.081 Uiso 1 1 calc R U
C36 C 0.3478(6) 0.6443(5) -0.1241(4) 0.0565(18) Uani 1 1 d . .
C11 C 0.4422(8) 0.1138(5) 0.2805(5) 0.078(3) Uani 1 1 d . .
H11 H 0.462292 0.043943 0.289040 0.093 Uiso 1 1 calc R U
C18 C -0.0945(6) 1.2488(5) 0.5974(4) 0.0565(18) Uani 1 1 d . .
H18 H -0.127600 1.281375 0.637607 0.068 Uiso 1 1 calc R U
C9 C 0.4749(7) 0.1857(5) 0.3094(4) 0.065(2) Uani 1 1 d . .
H9 H 0.521782 0.173690 0.341401 0.078 Uiso 1 1 calc R U
C40 C 0.7206(8) 0.5923(7) -0.1111(5) 0.090(3) Uani 1 1 d . .
H40 H 0.689313 0.658923 -0.099909 0.108 Uiso 1 1 calc R U
C30 C 1.2716(6) 0.4240(6) 0.4601(4) 0.066(2) Uani 1 1 d . .
H30 H 1.322466 0.448912 0.479363 0.080 Uiso 1 1 calc R U
C45 C 1.0683(8) 0.8897(7) -0.2760(5) 0.084(3) Uani 1 1 d . .
H45 H 1.097550 0.949212 -0.283055 0.101 Uiso 1 1 calc R U
C16 C 0.0059(6) 1.1705(5) 0.5849(3) 0.0579(18) Uani 1 1 d . .
H16 H 0.053803 1.140748 0.615149 0.070 Uiso 1 1 calc R U
N25 N 0.6731(6) 0.5156(5) -0.0823(4) 0.080(2) Uani 1 1 d . .
C10 C 0.3779(9) 0.1623(6) 0.2388(6) 0.096(3) Uani 1 1 d . .
H10 H 0.344231 0.131785 0.211969 0.115 Uiso 1 1 calc R U
C23 C 0.8916(6) 1.0984(6) -0.0297(4) 0.064(2) Uani 1 1 d . .
H23 H 0.868336 1.066143 -0.060396 0.077 Uiso 1 1 calc R U
C32 C 1.2824(6) 0.3271(6) 0.4514(4) 0.066(2) Uani 1 1 d . .
H32 H 1.340094 0.273243 0.463413 0.079 Uiso 1 1 calc R U
C44 C 0.9889(8) 0.8556(7) -0.2175(5) 0.083(3) Uani 1 1 d . .
H44 H 0.955484 0.888862 -0.177522 0.100 Uiso 1 1 calc R U
C24 C 0.9583(8) 1.1703(7) -0.0462(5) 0.082(2) Uani 1 1 d . .
H24 H 0.991251 1.195184 -0.090088 0.099 Uiso 1 1 calc R U
C33 C 0.5046(7) 0.6623(5) 0.0409(4) 0.065(2) Uani 1 1 d . .
H33 H 0.549222 0.603312 0.020748 0.078 Uiso 1 1 calc R U
C37 C 0.3079(7) 0.7126(7) -0.1686(4) 0.080(2) Uani 1 1 d . .
H37 H 0.299967 0.782508 -0.171513 0.096 Uiso 1 1 calc R U
C41 C 0.8310(7) 0.4632(6) -0.1585(5) 0.075(2) Uani 1 1 d . .
H41 H 0.891932 0.421340 -0.187622 0.090 Uiso 1 1 calc R U
C38 C 0.3113(10) 0.5583(13) -0.1950(7) 0.136(7) Uani 1 1 d . U
H38 H 0.307741 0.504316 -0.217773 0.164 Uiso 1 1 calc R U
C39 C 0.2787(11) 0.6475(14) -0.2133(7) 0.143(7) Uani 1 1 d . U
H39 H 0.241792 0.670793 -0.249424 0.171 Uiso 1 1 calc R U
C25 C 0.9685(8) 1.1990(7) 0.0114(5) 0.089(3) Uani 1 1 d . .
H25 H 1.008398 1.249076 0.015401 0.107 Uiso 1 1 calc R U
C46 C 1.0919(8) 0.8184(7) -0.3186(5) 0.081(2) Uani 1 1 d . .
H46 H 1.142739 0.820706 -0.362049 0.097 Uiso 1 1 calc R U

loop_
_atom_site_aniso_label
_atom_site_aniso_U_11
_atom_site_aniso_U_22
_atom_site_aniso_U_33
_atom_site_aniso_U_23
_atom_site_aniso_U_13
_atom_site_aniso_U_12
Fe1 0.0332(4) 0.0268(4) 0.0270(4) -0.0018(3) -0.0068(3) -0.0075(3)
Fe2 0.0354(4) 0.0290(4) 0.0289(4) -0.0005(3) -0.0065(3) -0.0084(3)
Se1 0.0547(4) 0.0780(5) 0.0369(4) 0.0193(3) -0.0099(3) -0.0161(4)
Se4 0.0429(4) 0.0919(6) 0.0712(6) 0.0017(4) -0.0038(4) -0.0243(4)
Se3 0.1177(7) 0.0488(4) 0.0504(5) 0.0032(4) -0.0165(5) -0.0168(4)
Se2 0.1354(8) 0.0570(5) 0.0869(6) 0.0067(4) -0.0684(6) -0.0431(5)
N17 0.041(3) 0.034(2) 0.027(2) -0.005(2) -0.006(2) -0.009(2)
N6 0.050(3) 0.026(2) 0.033(3) 0.0018(19) -0.019(2) -0.012(2)
N10 0.039(2) 0.028(2) 0.032(3) -0.005(2) -0.007(2) -0.001(2)
C12 0.037(3) 0.038(3) 0.030(3) -0.011(2) -0.007(3) 0.002(2)
N9 0.037(2) 0.030(2) 0.034(3) -0.002(2) -0.012(2) 0.0003(19)
N5 0.040(2) 0.025(2) 0.035(3) -0.0035(19) -0.014(2) -0.0097(19)
N7 0.046(3) 0.024(2) 0.040(3) 0.000(2) -0.014(2) -0.011(2)
N18 0.047(3) 0.046(3) 0.045(3) -0.015(2) -0.016(2) -0.003(2)
N21 0.046(3) 0.049(3) 0.040(3) -0.011(2) -0.018(2) -0.004(2)
O4 0.057(3) 0.058(3) 0.070(3) -0.003(2) -0.032(3) -0.009(2)
C28 0.044(3) 0.046(4) 0.050(4) -0.008(3) -0.010(3) -0.008(3)
N19 0.031(2) 0.040(3) 0.042(3) -0.002(2) -0.011(2) -0.008(2)
N1 0.047(3) 0.051(3) 0.026(3) 0.005(2) -0.008(2) -0.007(2)
N15 0.037(3) 0.045(3) 0.041(3) 0.007(2) -0.003(2) -0.015(2)
N14 0.040(3) 0.044(3) 0.034(3) -0.003(2) -0.008(2) -0.012(2)
C1 0.039(3) 0.042(3) 0.038(4) -0.003(3) -0.017(3) 0.000(3)
N13 0.036(2) 0.033(2) 0.035(3) 0.004(2) -0.007(2) -0.008(2)
C26 0.040(3) 0.037(3) 0.037(3) -0.007(3) -0.007(3) -0.010(3)
N20 0.043(3) 0.044(3) 0.054(3) -0.003(3) -0.020(3) -0.008(2)
N12 0.043(3) 0.045(3) 0.051(3) -0.016(3) -0.013(3) 0.008(2)
C3 0.049(3) 0.034(3) 0.039(4) -0.004(3) -0.012(3) -0.013(3)
O1 0.110(4) 0.040(3) 0.111(5) -0.010(3) -0.064(4) -0.015(3)
N8 0.059(3) 0.031(3) 0.056(3) -0.003(2) -0.024(3) -0.014(2)
N2 0.054(3) 0.042(3) 0.043(3) -0.008(2) -0.014(3) -0.013(2)
C5 0.047(3) 0.033(3) 0.038(3) 0.006(3) -0.015(3) -0.011(3)
N11 0.043(3) 0.036(3) 0.035(3) -0.017(2) -0.008(2) 0.006(2)
N4 0.043(3) 0.064(3) 0.047(3) 0.001(3) -0.005(3) -0.019(3)
N27 0.058(4) 0.061(4) 0.058(4) -0.009(3) -0.003(3) -0.010(3)
N28 0.060(4) 0.071(4) 0.055(4) -0.015(3) -0.004(3) -0.015(3)
N16 0.051(3) 0.058(3) 0.045(3) 0.016(3) -0.006(3) -0.026(3)
O2 0.059(3) 0.073(3) 0.057(3) -0.026(3) -0.021(2) 0.016(2)
C19 0.032(3) 0.051(3) 0.039(4) 0.005(3) -0.011(3) -0.009(3)
O6 0.069(3) 0.078(4) 0.055(3) -0.007(3) 0.000(3) -0.017(3)
C7 0.050(4) 0.044(3) 0.046(4) 0.002(3) -0.014(3) -0.014(3)
C6 0.049(3) 0.035(3) 0.039(3) -0.002(3) -0.019(3) -0.013(3)
N22 0.070(4) 0.058(4) 0.040(3) -0.016(3) -0.007(3) 0.000(3)
C21 0.045(4) 0.062(4) 0.050(4) 0.008(3) -0.009(3) -0.016(3)
N3 0.061(3) 0.045(3) 0.051(4) 0.000(3) -0.018(3) -0.008(3)
C4 0.048(4) 0.044(3) 0.032(3) 0.003(3) -0.002(3) -0.007(3)
C13 0.041(3) 0.037(3) 0.041(4) -0.006(3) -0.012(3) -0.002(3)
C17 0.054(4) 0.059(5) 0.078(6) -0.035(4) -0.011(4) 0.020(3)
C20 0.043(3) 0.053(4) 0.025(3) 0.004(3) -0.001(3) -0.015(3)
C27 0.042(3) 0.053(4) 0.054(4) -0.018(3) -0.014(3) -0.005(3)
C29 0.042(3) 0.047(4) 0.045(4) 0.008(3) -0.010(3) -0.006(3)
C2 0.043(3) 0.051(4) 0.044(4) -0.005(3) -0.015(3) -0.012(3)
O3 0.090(4) 0.098(4) 0.068(4) 0.010(3) -0.003(3) -0.034(4)
N23 0.067(4) 0.067(4) 0.048(4) -0.007(3) -0.024(3) -0.016(3)
C15 0.043(3) 0.037(3) 0.044(4) -0.013(3) -0.005(3) -0.001(3)
N26 0.060(4) 0.062(4) 0.096(6) -0.020(4) -0.009(4) -0.008(3)
C8 0.056(4) 0.030(3) 0.065(5) -0.001(3) -0.019(3) -0.015(3)
N24 0.080(4) 0.073(4) 0.056(4) -0.007(3) -0.022(3) -0.001(3)
C31 0.055(4) 0.052(4) 0.062(5) -0.002(3) -0.015(4) -0.001(3)
C22 0.046(4) 0.066(4) 0.063(5) 0.025(4) -0.011(4) -0.012(3)
C35 0.069(5) 0.051(4) 0.060(5) -0.025(4) -0.006(4) -0.013(4)
C34 0.060(4) 0.083(5) 0.048(4) -0.015(4) -0.026(4) -0.002(4)
C14 0.046(3) 0.044(3) 0.036(4) -0.008(3) -0.009(3) -0.005(3)
O5 0.104(5) 0.094(4) 0.092(5) -0.029(4) -0.013(4) -0.033(4)
C43 0.056(4) 0.061(5) 0.078(6) -0.003(4) -0.006(4) -0.015(4)
C42 0.062(5) 0.071(5) 0.068(5) -0.020(4) -0.007(4) -0.012(4)
C36 0.055(4) 0.067(5) 0.052(4) -0.026(4) -0.015(3) -0.006(3)
C11 0.085(6) 0.030(4) 0.109(8) -0.013(4) 0.002(5) -0.017(4)
C18 0.059(4) 0.051(4) 0.054(5) -0.022(3) -0.008(4) 0.005(3)
C9 0.074(5) 0.037(4) 0.089(6) 0.002(4) -0.029(5) -0.013(3)
C40 0.098(7) 0.070(6) 0.083(7) -0.027(5) 0.020(5) -0.011(5)
C30 0.050(4) 0.092(6) 0.062(5) 0.003(4) -0.028(4) -0.012(4)
C45 0.075(6) 0.069(5) 0.104(8) -0.008(5) -0.003(5) -0.023(5)
C16 0.068(4) 0.061(4) 0.042(4) -0.010(3) -0.014(3) -0.003(4)
N25 0.081(5) 0.064(4) 0.081(5) -0.009(4) 0.007(4) -0.015(4)
C10 0.125(8) 0.054(5) 0.132(9) -0.023(6) -0.054(7) -0.030(5)
C23 0.058(4) 0.088(5) 0.046(4) 0.031(4) -0.017(4) -0.028(4)
C32 0.053(4) 0.068(5) 0.064(5) 0.011(4) -0.017(4) 0.009(4)
C44 0.079(6) 0.082(6) 0.088(7) -0.020(5) -0.012(5) -0.017(5)
C24 0.082(6) 0.087(6) 0.067(6) 0.030(5) -0.007(5) -0.023(5)
C33 0.086(5) 0.049(4) 0.045(4) -0.019(3) 0.005(4) -0.001(4)
C37 0.085(6) 0.086(6) 0.044(5) -0.005(4) -0.008(4) 0.022(5)
C41 0.048(4) 0.070(5) 0.107(7) -0.034(5) -0.009(5) -0.008(4)
C38 0.072(8) 0.267(19) 0.094(10) -0.121(12) 0.000(6) -0.046(10)
C39 0.067(7) 0.28(2) 0.079(8) -0.063(12) -0.038(6) 0.023(10)
C25 0.093(6) 0.081(6) 0.099(8) 0.021(5) -0.009(6) -0.054(5)
C46 0.075(5) 0.086(6) 0.074(6) 0.015(5) -0.006(5) -0.024(5)

loop_
_atom_type_symbol
_atom_type_description
_atom_type_scat_dispersion_real
_atom_type_scat_dispersion_imag
_atom_type_scat_source
C C 0.0033 0.0016 'International Tables Vol C Tables 4.2.6.8 and 6.1.1.4'
N N 0.0061 0.0033 'International Tables Vol C Tables 4.2.6.8 and 6.1.1.4'
O O 0.0106 0.0060 'International Tables Vol C Tables 4.2.6.8 and 6.1.1.4'
Fe Fe 0.3463 0.8444 'International Tables Vol C Tables 4.2.6.8 and 6.1.1.4'
Se Se -0.0929 2.2259 'International Tables Vol C Tables 4.2.6.8 and 6.1.1.4'
H H 0.0000 0.0000 'International Tables Vol C Tables 4.2.6.8 and 6.1.1.4'

loop_
_geom_angle_atom_site_label_1
_geom_angle_atom_site_label_2
_geom_angle_atom_site_label_3
_geom_angle
N1 Fe1 N2 91.96(19)
N1 Fe1 N17 93.29(18)
N2 Fe1 N17 90.60(17)
N1 Fe1 N5 89.44(17)
N2 Fe1 N5 177.48(18)
N17 Fe1 N5 91.41(15)
N1 Fe1 N13 173.33(18)
N2 Fe1 N13 85.40(18)
N17 Fe1 N13 92.86(17)
N5 Fe1 N13 92.98(16)
N1 Fe1 N9 90.90(18)
N2 Fe1 N9 90.81(17)
N17 Fe1 N9 175.53(17)
N5 Fe1 N9 87.07(15)
N13 Fe1 N9 83.03(17)
N4 Fe2 N6 89.38(19)
N4 Fe2 N21 92.51(19)
N6 Fe2 N21 88.44(18)
N4 Fe2 N3 90.1(2)
N6 Fe2 N3 177.22(18)
N21 Fe2 N3 88.9(2)
N4 Fe2 N14 177.7(2)
N6 Fe2 N14 91.30(17)
N21 Fe2 N14 89.74(18)
N3 Fe2 N14 89.33(19)
N4 Fe2 N10 89.77(19)
N6 Fe2 N10 87.50(17)
N21 Fe2 N10 175.32(18)
N3 Fe2 N10 95.23(19)
N14 Fe2 N10 88.03(17)
C26 N17 N18 107.9(4)
C26 N17 Fe1 126.2(3)
N18 N17 Fe1 125.3(3)
C6 N6 N5 107.1(4)
C6 N6 Fe2 122.6(4)
N5 N6 Fe2 130.3(3)
C13 N10 N9 106.2(4)
C13 N10 Fe2 127.0(4)
N9 N10 Fe2 126.8(3)
N9 C12 N11 110.0(5)
N9 C12 H12 125.0
N11 C12 H12 125.0
C12 N9 N10 107.7(4)
C12 N9 Fe1 127.0(4)
N10 N9 Fe1 125.3(3)
C5 N5 N6 107.7(4)
C5 N5 Fe1 128.9(4)
N6 N5 Fe1 123.5(3)
C6 N7 C5 105.6(4)
C6 N7 N8 118.4(4)
C5 N7 N8 135.9(5)
C27 N18 N17 106.7(4)
C34 N21 N22 109.7(5)
C34 N21 Fe2 124.4(5)
N22 N21 Fe2 124.7(4)
C30 O4 C29 105.2(5)
N20 C28 C29 123.0(5)
N20 C28 H28 118.5
C29 C28 H28 118.5
C26 N19 C27 105.8(5)
C26 N19 N20 122.2(4)
C27 N19 N20 131.9(5)
C1 N1 Fe1 177.1(5)
C19 N15 C20 106.3(5)
C19 N15 N16 123.7(5)
C20 N15 N16 129.6(5)
C20 N14 N13 107.9(4)
C20 N14 Fe2 123.9(4)
N13 N14 Fe2 125.7(3)
N1 C1 Se1 178.3(5)
C19 N13 N14 106.3(5)
C19 N13 Fe1 128.0(4)
N14 N13 Fe1 125.5(3)
N17 C26 N19 109.9(5)
N17 C26 H26 125.0
N19 C26 H26 125.0
C28 N20 N19 116.0(5)
C14 N12 N11 116.6(5)
N3 C3 Se3 179.0(6)
C8 O1 C10 105.9(6)
C7 N8 N7 115.0(5)
C2 N2 Fe1 163.2(5)
N5 C5 N7 109.4(5)
N5 C5 H5 125.3
N7 C5 H5 125.3
C13 N11 C12 105.3(4)
C13 N11 N12 120.8(5)
C12 N11 N12 133.8(5)
C4 N4 Fe2 168.0(5)
C41 N27 C40 104.5(7)
C41 N27 N28 123.5(6)
C40 N27 N28 132.0(7)
C42 N28 N27 115.4(6)
C21 N16 N15 113.7(5)
C15 O2 C17 105.6(5)
N13 C19 N15 110.7(5)
N13 C19 H19 124.6
N15 C19 H19 124.6
C43 O6 C46 104.3(6)
N8 C7 C8 119.9(5)
N8 C7 H7 120.1
C8 C7 H7 120.1
N6 C6 N7 110.3(4)
N6 C6 H6 124.9
N7 C6 H6 124.9
C33 N22 N21 104.4(6)
N16 C21 C22 121.4(7)
N16 C21 H21 119.3
C22 C21 H21 119.3
C3 N3 Fe2 161.8(5)
N4 C4 Se4 178.9(6)
N10 C13 N11 110.7(5)
N10 C13 H13 124.6
N11 C13 H13 124.6
C18 C17 O2 111.6(6)
C18 C17 H17 124.2
O2 C17 H17 124.2
N14 C20 N15 108.7(5)
N14 C20 H20 125.7
N15 C20 H20 125.7
N18 C27 N19 109.7(5)
N18 C27 H27 125.2
N19 C27 H27 125.2
C31 C29 O4 110.2(5)
C31 C29 C28 130.7(6)
O4 C29 C28 119.1(5)
N2 C2 Se2 176.6(6)
C22 O3 C25 106.5(7)
C34 N23 C33 107.5(5)
C34 N23 N24 121.2(6)
C33 N23 N24 131.3(6)
O2 C15 C16 109.5(5)
O2 C15 C14 119.2(5)
C16 C15 C14 131.3(6)
C41 N26 N25 106.5(6)
O1 C8 C9 109.5(5)
O1 C8 C7 120.2(6)
C9 C8 C7 130.2(6)
C35 N24 N23 112.0(6)
C29 C31 C32 107.1(6)
C29 C31 H31 126.5
C32 C31 H31 126.5
O3 C22 C23 109.5(6)
O3 C22 C21 122.5(7)
C23 C22 C21 127.9(8)
N24 C35 C36 118.3(7)
N24 C35 H35 120.9
C36 C35 H35 120.9
N21 C34 N23 108.6(6)
N21 C34 H34 125.7
N23 C34 H34 125.7
N12 C14 C15 122.3(6)
N12 C14 H14 118.9
C15 C14 H14 118.9
C36 O5 C38 103.4(9)
O6 C43 C44 110.6(7)
O6 C43 C42 119.1(7)
C44 C43 C42 130.3(8)
N28 C42 C43 122.3(8)
N28 C42 H42 118.9
C43 C42 H42 118.9
C37 C36 O5 114.5(7)
C37 C36 C35 132.6(7)
O5 C36 C35 112.9(7)
C10 C11 C9 106.3(7)
C10 C11 H11 126.8
C9 C11 H11 126.8
C17 C18 C16 106.3(6)
C17 C18 H18 126.9
C16 C18 H18 126.9
C8 C9 C11 107.5(7)
C8 C9 H9 126.2
C11 C9 H9 126.2
N25 C40 N27 110.4(7)
N25 C40 H40 124.8
N27 C40 H40 124.8
C32 C30 O4 111.1(6)
C32 C30 H30 124.4
O4 C30 H30 124.4
C46 C45 C44 104.5(8)
C46 C45 H45 127.7
C44 C45 H45 127.7
C15 C16 C18 107.1(6)
C15 C16 H16 126.5
C18 C16 H16 126.5
C40 N25 N26 106.8(7)
C11 C10 O1 110.7(7)
C11 C10 H10 124.6
O1 C10 H10 124.6
C22 C23 C24 108.6(8)
C22 C23 H23 125.7
C24 C23 H23 125.7
C30 C32 C31 106.5(6)
C30 C32 H32 126.8
C31 C32 H32 126.8
C43 C44 C45 107.8(8)
C43 C44 H44 126.1
C45 C44 H44 126.1
C23 C24 C25 107.3(8)
C23 C24 H24 126.3
C25 C24 H24 126.3
N23 C33 N22 109.6(6)
N23 C33 H33 125.2
N22 C33 H33 125.2
C36 C37 C39 100.7(9)
C36 C37 H37 129.7
C39 C37 H37 129.7
N26 C41 N27 111.7(7)
N26 C41 H41 124.1
N27 C41 H41 124.1
C39 C38 O5 112.1(11)
C39 C38 H38 124.0
O5 C38 H38 124.0
C38 C39 C37 109.1(11)
C38 C39 H39 125.5
C37 C39 H39 125.5
C24 C25 O3 108.0(7)
C24 C25 H25 126.0
O3 C25 H25 126.0
C45 C46 O6 112.7(8)
C45 C46 H46 123.7
O6 C46 H46 123.7

loop_
_geom_bond_atom_site_label_1
_geom_bond_atom_site_label_2
_geom_bond_distance
Fe1 N1 2.115(5)
Fe1 N2 2.131(5)
Fe1 N17 2.193(5)
Fe1 N5 2.207(4)
Fe1 N13 2.235(5)
Fe1 N9 2.242(4)
Fe2 N4 2.092(5)
Fe2 N6 2.133(4)
Fe2 N21 2.135(5)
Fe2 N3 2.140(6)
Fe2 N14 2.156(4)
Fe2 N10 2.164(4)
Se1 C1 1.803(7)
Se4 C4 1.773(6)
Se3 C3 1.785(6)
Se2 C2 1.784(6)
N17 C26 1.301(7)
N17 N18 1.377(6)
N6 C6 1.313(6)
N6 N5 1.371(6)
N10 C13 1.306(7)
N10 N9 1.381(6)
C12 N9 1.300(7)
C12 N11 1.345(7)
C12 H12 0.9400
N5 C5 1.302(6)
N7 C6 1.335(7)
N7 C5 1.366(7)
N7 N8 1.402(6)
N18 C27 1.304(7)
N21 C34 1.290(8)
N21 N22 1.360(7)
O4 C30 1.367(8)
O4 C29 1.368(7)
C28 N20 1.273(7)
C28 C29 1.422(8)
C28 H28 0.9400
N19 C26 1.335(7)
N19 C27 1.363(7)
N19 N20 1.402(6)
N1 C1 1.135(7)
N15 C19 1.333(7)
N15 C20 1.364(7)
N15 N16 1.414(6)
N14 C20 1.304(7)
N14 N13 1.390(6)
N13 C19 1.304(7)
C26 H26 0.9400
N12 C14 1.267(7)
N12 N11 1.396(6)
C3 N3 1.139(7)
O1 C8 1.338(7)
O1 C10 1.362(9)
N8 C7 1.260(7)
N2 C2 1.151(7)
C5 H5 0.9400
N11 C13 1.347(7)
N4 C4 1.139(7)
N27 C41 1.333(9)
N27 C40 1.357(10)
N27 N28 1.405(8)
N28 C42 1.284(9)
N16 C21 1.271(8)
O2 C15 1.354(7)
O2 C17 1.363(8)
C19 H19 0.9400
O6 C43 1.360(9)
O6 C46 1.385(9)
C7 C8 1.450(8)
C7 H7 0.9400
C6 H6 0.9400
N22 C33 1.338(8)
C21 C22 1.417(9)
C21 H21 0.9400
C13 H13 0.9400
C17 C18 1.310(10)
C17 H17 0.9400
C20 H20 0.9400
C27 H27 0.9400
C29 C31 1.349(9)
O3 C22 1.326(9)
O3 C25 1.399(10)
N23 C34 1.323(8)
N23 C33 1.318(9)
N23 N24 1.461(8)
C15 C16 1.347(9)
C15 C14 1.425(8)
N26 C41 1.304(10)
N26 N25 1.379(9)
C8 C9 1.331(9)
N24 C35 1.221(8)
C31 C32 1.397(9)
C31 H31 0.9400
C22 C23 1.335(10)
C35 C36 1.471(9)
C35 H35 0.9400
C34 H34 0.9400
C14 H14 0.9400
O5 C36 1.370(8)
O5 C38 1.387(13)
C43 C44 1.344(10)
C43 C42 1.419(11)
C42 H42 0.9400
C36 C37 1.318(10)
C11 C10 1.308(12)
C11 C9 1.385(10)
C11 H11 0.9400
C18 C16 1.401(9)
C18 H18 0.9400
C9 H9 0.9400
C40 N25 1.310(11)
C40 H40 0.9400
C30 C32 1.338(10)
C30 H30 0.9400
C45 C46 1.329(11)
C45 C44 1.423(12)
C45 H45 0.9400
C16 H16 0.9400
C10 H10 0.9400
C23 C24 1.359(10)
C23 H23 0.9400
C32 H32 0.9400
C44 H44 0.9400
C24 C25 1.335(12)
C24 H24 0.9400
C33 H33 0.9400
C37 C39 1.508(16)
C37 H37 0.9400
C41 H41 0.9400
C38 C39 1.24(2)
C38 H38 0.9400
C39 H39 0.9400
C25 H25 0.9400
C46 H46 0.9400

loop_
_platon_squeeze_void_nr
_platon_squeeze_void_average_x
_platon_squeeze_void_average_y
_platon_squeeze_void_average_z
_platon_squeeze_void_volume
_platon_squeeze_void_count_electrons
_platon_squeeze_void_content
1 0.000 0.500 1.000 223 66 ' '
2 0.383 0.097 0.444 8 0 ' '
3 0.617 0.903 0.556 8 0 ' '
